data_7054192
loop_
_publ_author_name
'Basu, Basudeb'
'Kundu, Samir'

_publ_section_title
;
 Unprecedented amidation of &#x2018;transient&#x2019; aryl thioaldehydes
 by N,N-dimethylformamide under basic conditions
;
_journal_issue 8
_journal_name_full 'New Journal of Chemistry'
_journal_page_first 3367
_journal_paper_doi 10.1039/C4NJ00480A
_journal_volume 38
_journal_year 2014
_chemical_formula_sum 'C9 H10 Cl N S'
_chemical_formula_weight 199.69
_chemical_name_systematic
;
 ?
;
_space_group_IT_number 14
_symmetry_space_group_name_Hall '-P 2ybc'
_symmetry_space_group_name_H-M 'P 1 21/c 1'
_atom_sites_solution_hydrogens geom
_atom_sites_solution_primary direct
_atom_sites_solution_secondary difmap
_audit_creation_method SHELXL-97
_cell_angle_alpha 90.00
_cell_angle_beta 106.198(2)
_cell_angle_gamma 90.00
_cell_formula_units_Z 4
_cell_length_a 10.1194(3)
_cell_length_b 14.4115(4)
_cell_length_c 7.3274(2)
_cell_measurement_temperature 296(2)
_cell_volume 1026.18(5)
_computing_structure_refinement 'SHELXL-97 (Sheldrick, 1997)'
_diffrn_ambient_temperature 296(2)
_diffrn_measured_fraction_theta_full 0.999
_diffrn_measured_fraction_theta_max 0.988
_diffrn_radiation_monochromator graphite
_diffrn_radiation_source 'fine-focus sealed tube'
_diffrn_radiation_type MoK\a
_diffrn_radiation_wavelength 0.71073
_diffrn_reflns_av_R_equivalents 0.0950
_diffrn_reflns_av_sigmaI/netI 0.0523
_diffrn_reflns_limit_h_max 13
_diffrn_reflns_limit_h_min -13
_diffrn_reflns_limit_k_max 19
_diffrn_reflns_limit_k_min -19
_diffrn_reflns_limit_l_max 9
_diffrn_reflns_limit_l_min -9
_diffrn_reflns_number 12072
_diffrn_reflns_theta_full 25.00
_diffrn_reflns_theta_max 28.46
_diffrn_reflns_theta_min 2.10
_exptl_absorpt_coefficient_mu 0.522
_exptl_crystal_density_diffrn 1.293
_exptl_crystal_density_method 'not measured'
_exptl_crystal_F_000 416
_refine_diff_density_max 0.253
_refine_diff_density_min -0.276
_refine_diff_density_rms 0.050
_refine_ls_extinction_coef 0.022(4)
_refine_ls_extinction_expression Fc^*^=kFc[1+0.001xFc^2^\l^3^/sin(2\q)]^-1/4^
_refine_ls_extinction_method SHELXL
_refine_ls_goodness_of_fit_ref 0.935
_refine_ls_hydrogen_treatment mixed
_refine_ls_matrix_type full
_refine_ls_number_parameters 112
_refine_ls_number_reflns 2559
_refine_ls_number_restraints 0
_refine_ls_restrained_S_all 0.935
_refine_ls_R_factor_all 0.0715
_refine_ls_R_factor_gt 0.0465
_refine_ls_shift/su_max 0.001
_refine_ls_shift/su_mean 0.000
_refine_ls_structure_factor_coef Fsqd
_refine_ls_weighting_details 'calc w=1/[\s^2^(Fo^2^)+(0.0780P)^2^+0.0000P] where P=(Fo^2^+2Fc^2^)/3'
_refine_ls_weighting_scheme calc
_refine_ls_wR_factor_gt 0.1310
_refine_ls_wR_factor_ref 0.1418
_reflns_number_gt 1546
_reflns_number_total 2559
_reflns_threshold_expression >2sigma(I)
_cod_data_source_file c4nj00480a2.cif
_cod_data_source_block smk-170
_cod_depositor_comments 'Adding full bibliography for 7054191--7054192.cif.'
_cod_database_code 7054192

loop_
_symmetry_equiv_pos_as_xyz
'x, y, z'
'-x, y+1/2, -z+1/2'
'-x, -y, -z'
'x, -y-1/2, z-1/2'

loop_
_atom_site_label
_atom_site_type_symbol
_atom_site_fract_x
_atom_site_fract_y
_atom_site_fract_z
_atom_site_U_iso_or_equiv
_atom_site_adp_type
_atom_site_occupancy
_atom_site_symmetry_multiplicity
_atom_site_calc_flag
_atom_site_refinement_flags
C1 C 1.0648(2) 0.13846(14) 0.9550(3) 0.0750(6) Uani 1 1 d .
H1A H 1.0711 0.1714 1.0709 0.113 Uiso 1 1 calc R
H1B H 1.1113 0.1729 0.8792 0.113 Uiso 1 1 calc R
H1C H 1.1071 0.0786 0.9840 0.113 Uiso 1 1 calc R
C2 C 0.8954(2) 0.12255(14) 0.6441(3) 0.0675(5) Uani 1 1 d .
H2A H 0.8019 0.1043 0.5859 0.101 Uiso 1 1 calc R
H2B H 0.9566 0.0780 0.6138 0.101 Uiso 1 1 calc R
H2C H 0.9117 0.1825 0.5974 0.101 Uiso 1 1 calc R
C3 C 0.82325(18) 0.11726(10) 0.9392(3) 0.0522(5) Uani 1 1 d .
C4 C 0.67709(18) 0.11684(12) 0.8229(2) 0.0507(4) Uani 1 1 d .
C5 C 0.61991(19) 0.19443(14) 0.7181(3) 0.0670(5) Uani 1 1 d .
H5 H 0.6746 0.2462 0.7175 0.080 Uiso 1 1 calc R
C6 C 0.4834(2) 0.19578(15) 0.6150(3) 0.0714(6) Uani 1 1 d .
H6 H 0.4463 0.2480 0.5448 0.086 Uiso 1 1 calc R
C7 C 0.4023(2) 0.11919(14) 0.6167(3) 0.0631(5) Uani 1 1 d .
C8 C 0.45600(18) 0.04164(14) 0.7186(3) 0.0713(6) Uani 1 1 d .
H8 H 0.4011 -0.0102 0.7178 0.086 Uiso 1 1 calc R
C9 C 0.5926(2) 0.04131(13) 0.8223(3) 0.0654(5) Uani 1 1 d .
H9 H 0.6287 -0.0109 0.8934 0.078 Uiso 1 1 calc R
N1 N 0.91987(15) 0.12689(9) 0.8493(2) 0.0547(4) Uani 1 1 d .
S1 S 0.85795(5) 0.10716(4) 1.17517(7) 0.0680(2) Uani 1 1 d .
Cl1 Cl 0.23012(6) 0.12029(4) 0.48319(10) 0.0917(3) Uani 1 1 d .

loop_
_atom_site_aniso_label
_atom_site_aniso_U_11
_atom_site_aniso_U_22
_atom_site_aniso_U_33
_atom_site_aniso_U_23
_atom_site_aniso_U_13
_atom_site_aniso_U_12
C1 0.0538(12) 0.0841(14) 0.0835(16) -0.0128(12) 0.0131(10) -0.0005(10)
C2 0.0692(13) 0.0761(14) 0.0600(13) -0.0024(10) 0.0226(10) -0.0016(10)
C3 0.0590(11) 0.0436(9) 0.0512(11) -0.0007(7) 0.0108(8) 0.0015(7)
C4 0.0511(10) 0.0554(11) 0.0456(10) 0.0031(7) 0.0137(8) 0.0008(8)
C5 0.0618(12) 0.0596(12) 0.0750(13) 0.0098(10) 0.0115(10) -0.0029(9)
C6 0.0627(12) 0.0721(14) 0.0735(13) 0.0173(11) 0.0093(10) 0.0106(10)
C7 0.0486(11) 0.0779(14) 0.0595(12) 0.0006(10) 0.0097(9) 0.0014(9)
C8 0.0607(13) 0.0678(14) 0.0813(15) 0.0079(11) 0.0130(10) -0.0122(10)
C9 0.0620(12) 0.0598(12) 0.0710(13) 0.0138(9) 0.0130(9) -0.0021(10)
N1 0.0500(9) 0.0598(9) 0.0540(9) -0.0023(7) 0.0138(7) -0.0017(6)
S1 0.0716(4) 0.0815(4) 0.0479(3) 0.0026(2) 0.0114(2) 0.0089(2)
Cl1 0.0522(4) 0.1136(6) 0.0983(5) 0.0019(3) 0.0031(3) 0.0034(3)

loop_
_atom_type_symbol
_atom_type_description
_atom_type_scat_dispersion_real
_atom_type_scat_dispersion_imag
_atom_type_scat_source
C C 0.0033 0.0016 'International Tables Vol C Tables 4.2.6.8 and 6.1.1.4'
H H 0.0000 0.0000 'International Tables Vol C Tables 4.2.6.8 and 6.1.1.4'
N N 0.0061 0.0033 'International Tables Vol C Tables 4.2.6.8 and 6.1.1.4'
S S 0.1246 0.1234 'International Tables Vol C Tables 4.2.6.8 and 6.1.1.4'
Cl Cl 0.1484 0.1585 'International Tables Vol C Tables 4.2.6.8 and 6.1.1.4'

loop_
_geom_angle_atom_site_label_1
_geom_angle_atom_site_label_2
_geom_angle_atom_site_label_3
_geom_angle
N1 C1 H1A 109.5
N1 C1 H1B 109.5
H1A C1 H1B 109.5
N1 C1 H1C 109.5
H1A C1 H1C 109.5
H1B C1 H1C 109.5
N1 C2 H2A 109.5
N1 C2 H2B 109.5
H2A C2 H2B 109.5
N1 C2 H2C 109.5
H2A C2 H2C 109.5
H2B C2 H2C 109.5
N1 C3 C4 117.92(16)
N1 C3 S1 123.36(14)
C4 C3 S1 118.72(13)
C9 C4 C5 118.03(17)
C9 C4 C3 121.36(16)
C5 C4 C3 120.55(15)
C6 C5 C4 120.96(18)
C6 C5 H5 119.5
C4 C5 H5 119.5
C5 C6 C7 119.53(18)
C5 C6 H6 120.2
C7 C6 H6 120.2
C8 C7 C6 120.76(18)
C8 C7 Cl1 119.72(15)
C6 C7 Cl1 119.50(15)
C7 C8 C9 119.19(17)
C7 C8 H8 120.4
C9 C8 H8 120.4
C8 C9 C4 121.52(17)
C8 C9 H9 119.2
C4 C9 H9 119.2
C3 N1 C2 124.78(15)
C3 N1 C1 121.11(16)
C2 N1 C1 114.05(16)

loop_
_geom_bond_atom_site_label_1
_geom_bond_atom_site_label_2
_geom_bond_distance
C1 N1 1.464(2)
C1 H1A 0.9600
C1 H1B 0.9600
C1 H1C 0.9600
C2 N1 1.455(2)
C2 H2A 0.9600
C2 H2B 0.9600
C2 H2C 0.9600
C3 N1 1.330(2)
C3 C4 1.487(2)
C3 S1 1.6722(18)
C4 C9 1.384(2)
C4 C5 1.388(2)
C5 C6 1.377(2)
C5 H5 0.9300
C6 C7 1.378(3)
C6 H6 0.9300
C7 C8 1.369(3)
C7 Cl1 1.744(2)
C8 C9 1.379(2)
C8 H8 0.9300
C9 H9 0.9300

loop_
_geom_torsion_atom_site_label_1
_geom_torsion_atom_site_label_2
_geom_torsion_atom_site_label_3
_geom_torsion_atom_site_label_4
_geom_torsion
N1 C3 C4 C9 119.89(19)
S1 C3 C4 C9 -60.9(2)
N1 C3 C4 C5 -63.0(2)
S1 C3 C4 C5 116.16(16)
C9 C4 C5 C6 -0.6(3)
C3 C4 C5 C6 -177.84(18)
C4 C5 C6 C7 0.3(3)
C5 C6 C7 C8 -0.4(3)
C5 C6 C7 Cl1 -179.02(15)
C6 C7 C8 C9 0.9(3)
Cl1 C7 C8 C9 179.45(15)
C7 C8 C9 C4 -1.2(3)
C5 C4 C9 C8 1.1(3)
C3 C4 C9 C8 178.26(17)
C4 C3 N1 C2 -10.1(2)
S1 C3 N1 C2 170.75(13)
C4 C3 N1 C1 173.03(14)
S1 C3 N1 C1 -6.1(2)
